data_7721077
loop_
_publ_author_name
'Zhou, Jingfang'
'Gong, Pifu'
'Gao, Chang'
'Xia, Mingjun'
'Yu, Jing'
'Zhang, Hongxia'
'Wu, Qian'

_publ_section_title
;
 Li<sub>3</sub>GaTe<sub>4</sub>O<sub>11</sub>: small ion-driven
 orientation of TeO<sub><i>n</i></sub> units in a tunnel-structured
 tellurite.
;
_journal_issue 17
_journal_name_full 'Dalton transactions (Cambridge, England : 2003)'
_journal_page_first 6811
_journal_page_last 6817
_journal_paper_doi 10.1039/d6dt00583g
_journal_volume 55
_journal_year 2026
_chemical_formula_moiety 'Ga Li3 O11 Te4'
_chemical_formula_sum 'Ga Li3 O11 Te4'
_chemical_formula_weight 776.94
_space_group_crystal_system monoclinic
_space_group_IT_number 15
_space_group_name_Hall '-C 2yc'
_space_group_name_H-M_alt 'C 1 2/c 1'
_atom_sites_solution_primary dual
_audit_creation_date 2025-02-28
_audit_creation_method
;
Olex2 1.3
(compiled 2020.11.12 svn.r5f609507 for OlexSys, GUI svn.r6408)
;
_audit_update_record
;
2026-01-19 deposited with the CCDC.	2026-03-31 downloaded from the CCDC.
;
_cell_angle_alpha 90
_cell_angle_beta 109.601(3)
_cell_angle_gamma 90
_cell_formula_units_Z 4
_cell_length_a 18.9217(17)
_cell_length_b 5.1866(4)
_cell_length_c 10.7568(9)
_cell_measurement_reflns_used 5234
_cell_measurement_temperature 301.0
_cell_measurement_theta_max 30.14
_cell_measurement_theta_min 2.29
_cell_volume 994.49(15)
_computing_cell_refinement 'SAINT V8.40B (?, 2016)'
_computing_data_reduction 'SAINT V8.40B (?, 2016)'
_computing_molecular_graphics 'Olex2 1.3 (Dolomanov et al., 2009)'
_computing_publication_material 'Olex2 1.3 (Dolomanov et al., 2009)'
_computing_structure_refinement 'SHELXL 2018/3 (Sheldrick, 2015)'
_computing_structure_solution 'SHELXT 2018/2 (Sheldrick, 2018)'
_diffrn_ambient_temperature 298.0
_diffrn_measured_fraction_theta_full 1.000
_diffrn_measured_fraction_theta_max 0.995
_diffrn_measurement_device_type 'CCD area detector'
_diffrn_measurement_method 'phi and omega scans'
_diffrn_radiation_monochromator graphite
_diffrn_radiation_type MoK\a
_diffrn_radiation_wavelength 0.71073
_diffrn_reflns_av_R_equivalents 0.0667
_diffrn_reflns_av_unetI/netI 0.0327
_diffrn_reflns_Laue_measured_fraction_full 1.000
_diffrn_reflns_Laue_measured_fraction_max 0.995
_diffrn_reflns_limit_h_max 26
_diffrn_reflns_limit_h_min -26
_diffrn_reflns_limit_k_max 6
_diffrn_reflns_limit_k_min -7
_diffrn_reflns_limit_l_max 15
_diffrn_reflns_limit_l_min -15
_diffrn_reflns_number 16792
_diffrn_reflns_point_group_measured_fraction_full 1.000
_diffrn_reflns_point_group_measured_fraction_max 0.995
_diffrn_reflns_theta_full 25.242
_diffrn_reflns_theta_max 30.562
_diffrn_reflns_theta_min 2.285
_diffrn_source_current 1.4
_diffrn_source_power 0.07
_diffrn_source_voltage 50.0
_exptl_absorpt_coefficient_mu 14.321
_exptl_absorpt_correction_T_max 0.7461
_exptl_absorpt_correction_T_min 0.6357
_exptl_absorpt_correction_type multi-scan
_exptl_absorpt_process_details
;
SADABS-2016/2 (Bruker,2016/2) was used for absorption correction.
wR2(int) was 0.0875 before and 0.0618 after correction.
The Ratio of minimum to maximum transmission is 0.8520.
The \l/2 correction factor is Not present.
;
_exptl_crystal_density_diffrn 5.189
_exptl_crystal_description block
_exptl_crystal_F_000 1344
_exptl_crystal_size_max 0.1
_exptl_crystal_size_mid 0.08
_exptl_crystal_size_min 0.06
_refine_diff_density_max 0.954
_refine_diff_density_min -1.620
_refine_diff_density_rms 0.337
_refine_ls_extinction_coef 0.00195(10)
_refine_ls_extinction_expression Fc^*^=kFc[1+0.001xFc^2^\l^3^/sin(2\q)]^-1/4^
_refine_ls_extinction_method 'SHELXL-2018/3 (Sheldrick 2018)'
_refine_ls_goodness_of_fit_ref 1.147
_refine_ls_hydrogen_treatment undef
_refine_ls_matrix_type full
_refine_ls_number_parameters 94
_refine_ls_number_reflns 1515
_refine_ls_number_restraints 6
_refine_ls_restrained_S_all 1.159
_refine_ls_R_factor_all 0.0251
_refine_ls_R_factor_gt 0.0229
_refine_ls_shift/su_max 0.001
_refine_ls_shift/su_mean 0.000
_refine_ls_structure_factor_coef Fsqd
_refine_ls_weighting_details 'w=1/[\s^2^(Fo^2^)+(0.0177P)^2^+2.1117P] where P=(Fo^2^+2Fc^2^)/3'
_refine_ls_weighting_scheme calc
_refine_ls_wR_factor_gt 0.0491
_refine_ls_wR_factor_ref 0.0508
_reflns_Friedel_coverage 0.000
_reflns_number_gt 1401
_reflns_number_total 1515
_reflns_threshold_expression 'I > 2\s(I)'
_cod_data_source_file d6dt00583g2.cif
_cod_data_source_block z1
_cod_depositor_comments
;
The following automatic conversions were performed:

data item '_exptl_absorpt_correction_type' value 'Multi-scan' was
changed to 'multi-scan' in accordance with the
/home/data/users/saulius/crontab/automatic-downloads/current/RSC/lib/dictionaries/cif_core.dic
dictionary named 'cif_core.dic' version 2.4.2 last updated on
2011-04-26.

Automatic conversion script
Id: cif_fix_values 8170 2020-07-09 18:12:32Z antanas 
;
_cod_database_code 7721077
_shelx_shelxl_version_number 2018/3
_shelx_space_group_comment
;
The symmetry employed for this shelxl refinement is uniquely defined
by the following loop, which should always be used as a source of
symmetry information in preference to the above space-group names.
They are only intended as comments.
;
_olex2_refinement_description
;
1. Uiso/Uaniso restraints and constraints
Uanis(O1) \\sim Ueq: with sigma of 0.005 and sigma for terminal atoms of 0.005
2. Others
 Fixed Sof: Li2(0.5)
;
_olex2_submission_special_instructions 'No special instructions were received'

loop_
_space_group_symop_operation_xyz
'x, y, z'
'-x, y, -z+1/2'
'x+1/2, y+1/2, z'
'-x+1/2, y+1/2, -z+1/2'
'-x, -y, -z'
'x, -y, z-1/2'
'-x+1/2, -y+1/2, -z'
'x+1/2, -y+1/2, z-1/2'

loop_
_atom_site_label
_atom_site_type_symbol
_atom_site_fract_x
_atom_site_fract_y
_atom_site_fract_z
_atom_site_U_iso_or_equiv
_atom_site_adp_type
_atom_site_occupancy
_atom_site_site_symmetry_order
_atom_site_calc_flag
_atom_site_refinement_flags_posn
_atom_site_refinement_flags_adp
_atom_site_refinement_flags_occupancy
_atom_site_disorder_assembly
_atom_site_disorder_group
Te1 Te 0.83479(2) 0.33495(4) 0.32998(2) 0.01011(9) Uani 1 1 d . . . . .
Te2 Te 0.55607(2) 0.73783(5) 0.43787(3) 0.01616(9) Uani 1 1 d . . . . .
Ga1 Ga 0.750000 0.750000 0.500000 0.00792(12) Uani 1 2 d S . P . .
O5 O 0.76729(14) 0.4394(5) 0.1669(2) 0.0109(5) Uani 1 1 d . . . . .
O3 O 0.64616(14) 0.6073(5) 0.4288(3) 0.0130(5) Uani 1 1 d . . . . .
O4 O 0.77584(14) 0.4305(5) 0.4300(2) 0.0103(5) Uani 1 1 d . . . . .
O6 O 0.88892(17) 0.6460(5) 0.3473(3) 0.0190(6) Uani 1 1 d . . . . .
O2 O 0.56620(15) 1.0813(5) 0.4008(3) 0.0175(6) Uani 1 1 d . . . . .
O1 O 0.500000 0.6261(8) 0.250000 0.0298(11) Uani 1 2 d S TU P . .
Li1 Li 0.6717(5) 0.2439(14) 0.3832(8) 0.0229(16) Uani 1 1 d . . . . .
Li2 Li 0.4788(8) 1.232(3) 0.2709(14) 0.019(3) Uani 0.5 1 d . . P . .

loop_
_atom_site_aniso_label
_atom_site_aniso_U_11
_atom_site_aniso_U_22
_atom_site_aniso_U_33
_atom_site_aniso_U_23
_atom_site_aniso_U_13
_atom_site_aniso_U_12
Te1 0.01078(13) 0.01102(14) 0.00818(13) 0.00006(8) 0.00271(9) 0.00333(8)
Te2 0.00927(14) 0.01145(14) 0.02917(16) 0.00328(10) 0.00831(11) 0.00017(8)
Ga1 0.0093(3) 0.0071(2) 0.0069(3) -0.00002(18) 0.0020(2) 0.00058(18)
O5 0.0147(12) 0.0106(12) 0.0054(11) -0.0011(9) 0.0008(9) 0.0009(10)
O3 0.0069(12) 0.0140(12) 0.0170(13) -0.0023(10) 0.0025(10) 0.0002(9)
O4 0.0123(12) 0.0092(11) 0.0121(12) -0.0029(9) 0.0076(10) 0.0004(9)
O6 0.0211(15) 0.0173(14) 0.0188(14) -0.0016(11) 0.0068(12) -0.0076(11)
O2 0.0151(13) 0.0098(12) 0.0226(14) 0.0027(11) -0.0002(11) -0.0001(10)
O1 0.032(2) 0.0164(19) 0.021(2) 0.000 -0.0168(18) 0.000
Li1 0.029(4) 0.019(4) 0.024(4) -0.001(3) 0.012(3) -0.001(3)
Li2 0.016(7) 0.018(7) 0.016(7) 0.005(5) -0.004(5) -0.004(5)

loop_
_atom_type_symbol
_atom_type_description
_atom_type_scat_dispersion_real
_atom_type_scat_dispersion_imag
_atom_type_scat_source
Ga Ga 0.2307 1.6083 'International Tables Vol C Tables 4.2.6.8 and 6.1.1.4'
Li Li -0.0003 0.0001 'International Tables Vol C Tables 4.2.6.8 and 6.1.1.4'
O O 0.0106 0.0060 'International Tables Vol C Tables 4.2.6.8 and 6.1.1.4'
Te Te -0.5308 1.6751 'International Tables Vol C Tables 4.2.6.8 and 6.1.1.4'

loop_
_geom_angle_atom_site_label_1
_geom_angle_atom_site_label_2
_geom_angle_atom_site_label_3
_geom_angle
_geom_angle_site_symmetry_1
_geom_angle_site_symmetry_3
_geom_angle_publ_flag
O5 Te1 O6 91.29(12) . . ?
O5 Te1 Li1 135.74(17) . 7_656 ?
O5 Te1 Li1 79.80(16) . . ?
O5 Te1 Li1 42.44(18) . 4_655 ?
O4 Te1 O5 96.44(11) . . ?
O4 Te1 O6 97.25(12) . . ?
O4 Te1 Li1 111.35(16) . 4_655 ?
O4 Te1 Li1 34.27(15) . . ?
O4 Te1 Li1 40.57(17) . 7_656 ?
O6 Te1 Li1 102.24(17) . 7_656 ?
O6 Te1 Li1 51.15(18) . 4_655 ?
O6 Te1 Li1 127.11(16) . . ?
Li1 Te1 Li1 114.37(17) 4_655 . ?
Li1 Te1 Li1 143.93(13) 4_655 7_656 ?
Li1 Te1 Li1 58.3(3) 7_656 . ?
O3 Te2 O6 91.96(11) . 7_666 ?
O3 Te2 O1 91.50(9) . . ?
O3 Te2 Li2 102.8(3) . 2_655 ?
O3 Te2 Li2 70.2(3) . 2_645 ?
O3 Te2 Li2 85.9(3) . 1_545 ?
O3 Te2 Li2 121.1(3) . . ?
O6 Te2 Li2 138.3(3) 7_666 1_545 ?
O6 Te2 Li2 113.6(3) 7_666 2_655 ?
O6 Te2 Li2 143.5(3) 7_666 2_645 ?
O6 Te2 Li2 109.0(3) 7_666 . ?
O2 Te2 O3 100.11(12) . . ?
O2 Te2 O6 85.34(12) . 7_666 ?
O2 Te2 O1 96.76(14) . . ?
O2 Te2 Li2 28.7(3) . 2_655 ?
O2 Te2 Li2 33.4(3) . . ?
O2 Te2 Li2 136.1(3) . 1_545 ?
O2 Te2 Li2 128.1(3) . 2_645 ?
O1 Te2 O6 175.58(8) . 7_666 ?
O1 Te2 Li2 36.2(3) . 2_645 ?
O1 Te2 Li2 68.2(3) . 2_655 ?
O1 Te2 Li2 71.4(3) . . ?
O1 Te2 Li2 39.4(3) . 1_545 ?
Li2 Te2 Li2 18.3(5) . 2_655 ?
Li2 Te2 Li2 18.0(5) 1_545 2_645 ?
Li2 Te2 Li2 101.5(4) 2_655 2_645 ?
Li2 Te2 Li2 107.43(6) 1_545 2_655 ?
Li2 Te2 Li2 107.6(4) . 1_545 ?
Li2 Te2 Li2 107.45(6) . 2_645 ?
O5 Ga1 O5 180.0 6_566 4_655 ?
O5 Ga1 O3 90.33(11) 6_566 . ?
O5 Ga1 O3 89.67(11) 6_566 7_666 ?
O5 Ga1 O3 89.67(11) 4_655 . ?
O5 Ga1 O3 90.33(11) 4_655 7_666 ?
O5 Ga1 Li1 44.79(17) 6_566 7_656 ?
O5 Ga1 Li1 81.76(17) 6_566 . ?
O5 Ga1 Li1 98.24(17) 6_566 7_666 ?
O5 Ga1 Li1 135.21(17) 4_655 7_656 ?
O5 Ga1 Li1 98.24(17) 4_655 . ?
O5 Ga1 Li1 135.21(17) 6_566 1_565 ?
O5 Ga1 Li1 81.76(17) 4_655 7_666 ?
O5 Ga1 Li1 44.79(17) 4_655 1_565 ?
O3 Ga1 O3 180.0 7_666 . ?
O3 Ga1 Li1 138.77(17) 7_666 . ?
O3 Ga1 Li1 97.34(17) 7_666 1_565 ?
O3 Ga1 Li1 82.66(17) . 1_565 ?
O3 Ga1 Li1 41.23(17) . . ?
O3 Ga1 Li1 41.23(17) 7_666 7_666 ?
O3 Ga1 Li1 138.77(17) . 7_666 ?
O3 Ga1 Li1 97.34(17) . 7_656 ?
O3 Ga1 Li1 82.66(17) 7_666 7_656 ?
O4 Ga1 O5 86.66(10) . 6_566 ?
O4 Ga1 O5 93.34(10) . 4_655 ?
O4 Ga1 O5 93.35(11) 7_666 6_566 ?
O4 Ga1 O5 86.65(11) 7_666 4_655 ?
O4 Ga1 O3 83.04(11) . . ?
O4 Ga1 O3 83.04(11) 7_666 7_666 ?
O4 Ga1 O3 96.96(11) . 7_666 ?
O4 Ga1 O3 96.96(11) 7_666 . ?
O4 Ga1 O4 180.0 7_666 . ?
O4 Ga1 Li1 44.47(17) . 7_656 ?
O4 Ga1 Li1 137.42(17) 7_666 . ?
O4 Ga1 Li1 135.53(17) . 1_565 ?
O4 Ga1 Li1 42.58(17) 7_666 7_666 ?
O4 Ga1 Li1 42.58(17) . . ?
O4 Ga1 Li1 137.42(17) . 7_666 ?
O4 Ga1 Li1 135.53(17) 7_666 7_656 ?
O4 Ga1 Li1 44.47(17) 7_666 1_565 ?
Li1 Ga1 Li1 63.0(3) 7_656 . ?
Li1 Ga1 Li1 180.0 . 7_666 ?
Li1 Ga1 Li1 63.0(3) 1_565 7_666 ?
Li1 Ga1 Li1 117.0(3) 1_565 . ?
Li1 Ga1 Li1 117.0(3) 7_656 7_666 ?
Li1 Ga1 Li1 180.0 7_656 1_565 ?
Te1 O5 Ga1 124.14(13) . 4_645 ?
Te1 O5 Li1 101.2(3) . 4_655 ?
Ga1 O5 Li1 94.4(2) 4_645 4_655 ?
Te2 O3 Ga1 130.11(14) . . ?
Te2 O3 Li1 129.8(3) . . ?
Ga1 O3 Li1 98.8(3) . . ?
Te1 O4 Ga1 136.66(14) . . ?
Te1 O4 Li1 104.7(2) . 7_656 ?
Te1 O4 Li1 115.8(2) . . ?
Ga1 O4 Li1 95.5(2) . 7_656 ?
Ga1 O4 Li1 98.5(2) . . ?
Li1 O4 Li1 97.7(3) . 7_656 ?
Te1 O6 Te2 112.06(13) . 7_666 ?
Te1 O6 Li1 91.3(2) . 4_655 ?
Te1 O6 Li2 127.4(4) . 3_545 ?
Te2 O6 Li1 152.5(2) 7_666 4_655 ?
Li2 O6 Te2 100.4(4) 3_545 7_666 ?
Li2 O6 Li1 74.3(4) 3_545 4_655 ?
Te2 O2 Li1 122.8(2) . 1_565 ?
Te2 O2 Li2 114.8(4) . . ?
Te2 O2 Li2 123.7(4) . 2_655 ?
Li2 O2 Li1 83.4(5) 2_655 1_565 ?
Li2 O2 Li1 110.9(5) . 1_565 ?
Li2 O2 Li2 31.3(9) 2_655 . ?
Te2 O1 Te2 146.8(2) 2_655 . ?
Te2 O1 Li2 103.0(4) 2_655 2_645 ?
Te2 O1 Li2 109.2(4) . 2_645 ?
Te2 O1 Li2 109.2(4) 2_655 1_545 ?
Te2 O1 Li2 103.0(4) . 1_545 ?
Li2 O1 Li2 28.6(8) 1_545 2_645 ?
Te1 Li1 Te1 129.1(2) 4_645 7_656 ?
Te1 Li1 Li1 64.0(3) 7_656 7_656 ?
Te1 Li1 Li1 113.2(4) 4_645 7_656 ?
Ga1 Li1 Te1 69.96(17) 1_545 7_656 ?
Ga1 Li1 Te1 141.5(3) . 4_645 ?
Ga1 Li1 Te1 83.25(19) . 7_656 ?
Ga1 Li1 Te1 67.56(15) 1_545 4_645 ?
Ga1 Li1 Ga1 117.0(3) 1_545 . ?
Ga1 Li1 Li1 57.7(2) . 7_656 ?
Ga1 Li1 Li1 59.3(2) 1_545 7_656 ?
O5 Li1 Te1 110.7(3) 4_645 7_656 ?
O5 Li1 Te1 36.34(14) 4_645 4_645 ?
O5 Li1 Ga1 120.7(3) 4_645 . ?
O5 Li1 Ga1 40.80(15) 4_645 1_545 ?
O5 Li1 O6 72.2(2) 4_645 4_645 ?
O5 Li1 O2 108.5(3) 4_645 1_545 ?
O5 Li1 Li1 76.9(3) 4_645 7_656 ?
O5 Li1 Li2 111.6(4) 4_645 2_645 ?
O3 Li1 Te1 78.2(2) . 7_656 ?
O3 Li1 Te1 148.8(4) . 4_645 ?
O3 Li1 Ga1 143.7(4) . 1_545 ?
O3 Li1 Ga1 40.02(16) . . ?
O3 Li1 O5 159.3(4) . 4_645 ?
O3 Li1 O4 78.2(3) . . ?
O3 Li1 O4 103.8(4) . 7_656 ?
O3 Li1 O6 111.8(4) . 4_645 ?
O3 Li1 O2 92.2(3) . 1_545 ?
O3 Li1 Li1 91.4(4) . 7_656 ?
O3 Li1 Li2 83.4(4) . 2_645 ?
O4 Li1 Te1 107.4(3) 7_656 4_645 ?
O4 Li1 Te1 107.1(3) . 4_645 ?
O4 Li1 Te1 34.74(14) 7_656 7_656 ?
O4 Li1 Te1 99.6(3) . 7_656 ?
O4 Li1 Ga1 38.92(15) . . ?
O4 Li1 Ga1 90.1(3) . 1_545 ?
O4 Li1 Ga1 88.2(3) 7_656 . ?
O4 Li1 Ga1 40.06(15) 7_656 1_545 ?
O4 Li1 O5 78.6(3) 7_656 4_645 ?
O4 Li1 O5 81.8(3) . 4_645 ?
O4 Li1 O4 82.3(3) . 7_656 ?
O4 Li1 O6 142.6(4) 7_656 4_645 ?
O4 Li1 O6 115.3(4) . 4_645 ?
O4 Li1 O2 84.6(3) 7_656 1_545 ?
O4 Li1 O2 161.4(4) . 1_545 ?
O4 Li1 Li1 40.9(2) 7_656 7_656 ?
O4 Li1 Li1 41.4(2) . 7_656 ?
O4 Li1 Li2 128.1(5) 7_656 2_645 ?
O4 Li1 Li2 147.8(5) . 2_645 ?
O6 Li1 Te1 144.8(3) 4_645 7_656 ?
O6 Li1 Te1 37.52(13) 4_645 4_645 ?
O6 Li1 Ga1 126.8(3) 4_645 . ?
O6 Li1 Ga1 104.3(3) 4_645 1_545 ?
O6 Li1 Li1 144.4(5) 4_645 7_656 ?
O6 Li1 Li2 48.9(3) 4_645 2_645 ?
O2 Li1 Te1 89.4(3) 1_545 4_645 ?
O2 Li1 Te1 62.6(2) 1_545 7_656 ?
O2 Li1 Ga1 127.7(3) 1_545 . ?
O2 Li1 Ga1 88.4(2) 1_545 1_545 ?
O2 Li1 O6 82.9(3) 1_545 4_645 ?
O2 Li1 Li1 124.3(4) 1_545 7_656 ?
O2 Li1 Li2 43.5(4) 1_545 2_645 ?
Li2 Li1 Te1 76.4(3) 2_645 4_645 ?
Li2 Li1 Te1 102.3(4) 2_645 7_656 ?
Li2 Li1 Ga1 121.4(4) 2_645 . ?
Li2 Li1 Ga1 119.5(4) 2_645 1_545 ?
Li2 Li1 Li1 166.1(5) 2_645 7_656 ?
Te2 Li2 Te2 72.0(3) 1_565 2_665 ?
Te2 Li2 Te2 162.0(5) . 2_665 ?
Te2 Li2 Te2 161.8(5) 1_565 2_655 ?
Te2 Li2 Te2 107.6(4) . 1_565 ?
Te2 Li2 Te2 73.1(3) . 2_655 ?
Te2 Li2 Te2 101.5(4) 2_655 2_665 ?
Te2 Li2 Li1 65.4(3) . 1_565 ?
Te2 Li2 Li1 101.4(4) 2_655 1_565 ?
Te2 Li2 Li1 99.7(4) 2_665 1_565 ?
Te2 Li2 Li1 64.0(3) 1_565 1_565 ?
O6 Li2 Te2 95.4(5) 3_455 2_655 ?
O6 Li2 Te2 102.8(5) 3_455 1_565 ?
O6 Li2 Te2 83.7(4) 3_455 . ?
O6 Li2 Te2 114.2(5) 3_455 2_665 ?
O6 Li2 Li1 138.1(6) 3_455 1_565 ?
O6 Li2 Li1 56.8(4) 3_455 2_665 ?
O2 Li2 Te2 95.9(5) . 2_655 ?
O2 Li2 Te2 75.7(4) 2_655 2_665 ?
O2 Li2 Te2 79.0(4) . 1_565 ?
O2 Li2 Te2 100.7(5) 2_655 . ?
O2 Li2 Te2 31.7(2) . . ?
O2 Li2 Te2 136.4(6) . 2_665 ?
O2 Li2 Te2 146.7(6) 2_655 1_565 ?
O2 Li2 Te2 27.6(2) 2_655 2_655 ?
O2 Li2 O6 103.4(6) . 3_455 ?
O2 Li2 O6 97.4(6) 2_655 3_455 ?
O2 Li2 O2 121.6(8) 2_655 . ?
O2 Li2 O1 108.8(6) . 1_565 ?
O2 Li2 O1 109.3(7) 2_655 1_565 ?
O2 Li2 Li1 114.9(6) 2_655 1_565 ?
O2 Li2 Li1 53.1(4) 2_655 2_665 ?
O2 Li2 Li1 37.3(3) . 1_565 ?
O2 Li2 Li1 153.8(7) . 2_665 ?
O1 Li2 Te2 34.6(2) 1_565 2_665 ?
O1 Li2 Te2 37.6(2) 1_565 1_565 ?
O1 Li2 Te2 140.5(6) 1_565 . ?
O1 Li2 Te2 132.6(6) 1_565 2_655 ?
O1 Li2 O6 116.2(7) 1_565 3_455 ?
O1 Li2 Li1 96.3(5) 1_565 2_665 ?
O1 Li2 Li1 78.6(4) 1_565 1_565 ?
Li1 Li2 Te2 69.7(3) 2_665 2_665 ?
Li1 Li2 Te2 119.7(5) 2_665 1_565 ?
Li1 Li2 Te2 71.5(4) 2_665 2_655 ?
Li1 Li2 Te2 122.6(5) 2_665 . ?
Li1 Li2 Li1 164.9(5) 2_665 1_565 ?
Li2 Li2 Te2 88.3(9) 2_655 1_565 ?
Li2 Li2 Te2 88.2(9) 2_655 . ?
Li2 Li2 Te2 73.7(9) 2_655 2_665 ?
Li2 Li2 Te2 73.5(9) 2_655 2_655 ?
Li2 Li2 O6 167.8(6) 2_655 3_455 ?
Li2 Li2 O2 73.5(14) 2_655 . ?
Li2 Li2 O2 75.1(14) 2_655 2_655 ?
Li2 Li2 O1 75.7(4) 2_655 1_565 ?
Li2 Li2 Li1 43.3(14) 2_655 1_565 ?
Li2 Li2 Li1 121.8(17) 2_655 2_665 ?

loop_
_geom_bond_atom_site_label_1
_geom_bond_atom_site_label_2
_geom_bond_distance
_geom_bond_site_symmetry_2
_geom_bond_publ_flag
Te1 O5 1.870(2) . ?
Te1 O4 1.858(2) . ?
Te1 O6 1.886(3) . ?
Te1 Li1 3.096(8) 4_655 ?
Te1 Li1 3.356(8) . ?
Te1 Li1 3.155(8) 7_656 ?
Te2 O3 1.867(3) . ?
Te2 O6 2.274(3) 7_666 ?
Te2 O2 1.850(3) . ?
Te2 O1 2.0265(13) . ?
Te2 Li2 3.190(14) . ?
Te2 Li2 3.326(15) 2_655 ?
Te2 Li2 3.237(14) 1_545 ?
Te2 Li2 3.370(14) 2_645 ?
Ga1 O5 1.975(2) 6_566 ?
Ga1 O5 1.975(2) 4_655 ?
Ga1 O3 1.996(2) . ?
Ga1 O3 1.996(2) 7_666 ?
Ga1 O4 1.949(2) 7_666 ?
Ga1 O4 1.949(2) . ?
Ga1 Li1 3.068(8) . ?
Ga1 Li1 3.014(8) 7_656 ?
Ga1 Li1 3.014(8) 1_565 ?
Ga1 Li1 3.068(8) 7_666 ?
O5 Li1 2.130(8) 4_655 ?
O3 Li1 2.046(8) . ?
O4 Li1 2.099(8) . ?
O4 Li1 2.121(8) 7_656 ?
O6 Li1 2.412(9) 4_655 ?
O6 Li2 2.170(15) 3_545 ?
O2 Li1 2.233(9) 1_565 ?
O2 Li2 1.936(14) . ?
O2 Li2 1.922(15) 2_655 ?
O1 Li2 2.108(14) 1_545 ?
O1 Li2 2.108(14) 2_645 ?
Li1 Li1 3.178(17) 7_656 ?
Li1 Li2 2.774(17) 2_645 ?
Li2 Li2 1.04(3) 2_655 ?

loop_
_geom_torsion_atom_site_label_1
_geom_torsion_atom_site_label_2
_geom_torsion_atom_site_label_3
_geom_torsion_atom_site_label_4
_geom_torsion
_geom_torsion_site_symmetry_1
_geom_torsion_site_symmetry_2
_geom_torsion_site_symmetry_3
_geom_torsion_site_symmetry_4
_geom_torsion_publ_flag
O5 Te1 O4 Ga1 -77.6(2) . . . . ?
O5 Te1 O4 Li1 61.2(3) . . . . ?
O5 Te1 O4 Li1 167.5(2) . . . 7_656 ?
O5 Te1 O6 Te2 150.12(14) . . . 7_666 ?
O5 Te1 O6 Li1 -15.0(2) . . . 4_655 ?
O5 Te1 O6 Li2 -86.2(5) . . . 3_545 ?
O3 Te2 O2 Li1 -7.2(3) . . . 1_565 ?
O3 Te2 O2 Li2 98.3(6) . . . 2_655 ?
O3 Te2 O2 Li2 133.0(5) . . . . ?
O4 Te1 O5 Ga1 -141.94(16) . . . 4_645 ?
O4 Te1 O5 Li1 114.8(2) . . . 4_655 ?
O4 Te1 O6 Te2 53.46(15) . . . 7_666 ?
O4 Te1 O6 Li1 -111.6(2) . . . 4_655 ?
O4 Te1 O6 Li2 177.2(5) . . . 3_545 ?
O6 Te1 O5 Ga1 120.62(17) . . . 4_645 ?
O6 Te1 O5 Li1 17.4(2) . . . 4_655 ?
O6 Te1 O4 Ga1 14.5(2) . . . . ?
O6 Te1 O4 Li1 153.3(3) . . . . ?
O6 Te1 O4 Li1 -100.4(3) . . . 7_656 ?
O6 Te2 O3 Ga1 -42.23(19) 7_666 . . . ?
O6 Te2 O3 Li1 121.5(3) 7_666 . . . ?
O6 Te2 O2 Li1 84.0(3) 7_666 . . 1_565 ?
O6 Te2 O2 Li2 -135.9(5) 7_666 . . . ?
O6 Te2 O2 Li2 -170.5(6) 7_666 . . 2_655 ?
O2 Te2 O3 Ga1 43.4(2) . . . . ?
O2 Te2 O3 Li1 -152.9(3) . . . . ?
O1 Te2 O3 Ga1 140.5(2) . . . . ?
O1 Te2 O3 Li1 -55.7(4) . . . . ?
O1 Te2 O2 Li1 -99.9(3) . . . 1_565 ?
O1 Te2 O2 Li2 5.6(6) . . . 2_655 ?
O1 Te2 O2 Li2 40.2(5) . . . . ?
Li1 Te1 O5 Ga1 -130.3(2) 7_656 . . 4_645 ?
Li1 Te1 O5 Ga1 -111.9(2) . . . 4_645 ?
Li1 Te1 O5 Ga1 103.3(3) 4_655 . . 4_645 ?
Li1 Te1 O5 Li1 126.44(19) 7_656 . . 4_655 ?
Li1 Te1 O5 Li1 144.9(3) . . . 4_655 ?
Li1 Te1 O4 Ga1 -36.5(3) 4_655 . . . ?
Li1 Te1 O4 Ga1 114.9(3) 7_656 . . . ?
Li1 Te1 O4 Ga1 -138.8(4) . . . . ?
Li1 Te1 O4 Li1 -106.3(3) 7_656 . . . ?
Li1 Te1 O4 Li1 106.3(3) . . . 7_656 ?
Li1 Te1 O4 Li1 102.30(16) 4_655 . . . ?
Li1 Te1 O4 Li1 -151.4(3) 4_655 . . 7_656 ?
Li1 Te1 O6 Te2 165.1(3) 4_655 . . 7_666 ?
Li1 Te1 O6 Te2 12.6(2) 7_656 . . 7_666 ?
Li1 Te1 O6 Te2 72.0(2) . . . 7_666 ?
Li1 Te1 O6 Li1 -93.2(3) . . . 4_655 ?
Li1 Te1 O6 Li1 -152.5(3) 7_656 . . 4_655 ?
Li1 Te1 O6 Li2 -71.2(5) 4_655 . . 3_545 ?
Li1 Te1 O6 Li2 136.3(5) 7_656 . . 3_545 ?
Li1 Te1 O6 Li2 -164.3(5) . . . 3_545 ?
Li2 Te2 O3 Ga1 71.5(4) . . . . ?
Li2 Te2 O3 Ga1 72.6(3) 2_655 . . . ?
Li2 Te2 O3 Ga1 170.4(3) 2_645 . . . ?
Li2 Te2 O3 Ga1 179.5(3) 1_545 . . . ?
Li2 Te2 O3 Li1 -123.7(4) 2_655 . . . ?
Li2 Te2 O3 Li1 -25.9(4) 2_645 . . . ?
Li2 Te2 O3 Li1 -16.7(4) 1_545 . . . ?
Li2 Te2 O3 Li1 -124.8(4) . . . . ?
Li2 Te2 O2 Li1 -140.2(6) . . . 1_565 ?
Li2 Te2 O2 Li1 -105.5(6) 2_655 . . 1_565 ?
Li2 Te2 O2 Li1 -79.9(4) 2_645 . . 1_565 ?
Li2 Te2 O2 Li1 -101.7(5) 1_545 . . 1_565 ?
Li2 Te2 O2 Li2 34.7(10) 2_655 . . . ?
Li2 Te2 O2 Li2 38.4(4) 1_545 . . . ?
Li2 Te2 O2 Li2 3.8(9) 1_545 . . 2_655 ?
Li2 Te2 O2 Li2 25.6(4) 2_645 . . 2_655 ?
Li2 Te2 O2 Li2 -34.7(10) . . . 2_655 ?
Li2 Te2 O2 Li2 60.3(7) 2_645 . . . ?
